data_4507301
loop_
_publ_author_name
'Negrier, Philippe'
'Tamarit, Josep Ll.'
'Barrio, Mar\'ia'
'Mondieig, Denise'

_publ_section_title
;
 Polymorphism in Halogen-Ethane Derivatives: CCl3--CCl3and ClF2C--CF2Cl
;
_journal_issue 2
_journal_name_full 'Crystal Growth &amp; Design'
_journal_page_first 782
_journal_paper_doi 10.1021/cg301498f
_journal_volume 13
_journal_year 2013
_chemical_formula_sum 'C2 Cl2 F4'
_chemical_formula_weight 170.92
_space_group_IT_number 64
_symmetry_cell_setting orthorhombic
_symmetry_Int_Tables_number 64
_symmetry_space_group_name_Hall '-C 2ac 2'
_symmetry_space_group_name_H-M 'C m c a'
_audit_creation_date 2012-09-18
_audit_creation_method 'Materials Studio'
_cell_angle_alpha 90.0000
_cell_angle_beta 90.0000
_cell_angle_gamma 90.0000
_cell_formula_units_Z 4
_cell_length_a 6.305(4)
_cell_length_b 10.177(12)
_cell_length_c 8.714(7)
_cell_measurement_temperature 120
_cell_volume 559.1(9)
_diffrn_ambient_temperature 120
_diffrn_radiation_probe neutron
_diffrn_radiation_type Neutron
_diffrn_radiation_wavelength 2.398
_exptl_crystal_density_diffrn 2.030
_cod_data_source_file cg301498f_si_006.cif
_cod_data_source_block 'global_RietveldNeutrons120K'
_cod_original_sg_symbol_H-M CMCA
_cod_database_code 4507301

loop_
_symmetry_equiv_pos_as_xyz
x,y,z
-x,-y+1/2,z+1/2
-x,y+1/2,-z+1/2
x,-y,-z
-x,-y,-z
x,y+1/2,-z+1/2
x,-y+1/2,z+1/2
-x,y,z
x+1/2,y+1/2,z
-x+1/2,-y,z+1/2
-x+1/2,y,-z+1/2
x+1/2,-y+1/2,-z
-x+1/2,-y+1/2,-z
x+1/2,y,-z+1/2
x+1/2,-y,z+1/2
-x+1/2,y+1/2,z

loop_
_atom_site_label
_atom_site_type_symbol
_atom_site_fract_x
_atom_site_fract_y
_atom_site_fract_z
_atom_site_U_iso_or_equiv
_atom_site_adp_type
_atom_site_occupancy
C1 C 0.12031 0.00000 0.00000 0.00000 Uiso 0.75
F1 F 0.19745 -0.07790 0.11150 0.00000 Uiso 0.25
F2 F 0.19745 0.12163 0.02305 0.00000 Uiso 0.25
F3 F 0.19745 0.04372 0.13455 0.00000 Uiso 0.25
Cl1 Cl 0.22526 -0.10225 0.14636 0.00000 Uiso 0.13
Cl2 Cl 0.22526 0.15965 0.03025 0.00000 Uiso 0.13
Cl3 Cl 0.22526 0.05739 0.17661 0.00000 Uiso 0.13
C1b C 0.00000 -0.06211 -0.04796 0.00000 Uiso 0.13
F1b F -0.17059 0.06663 0.14052 0.00000 Uiso 0.13
Cl1b Cl 0.00000 -0.20557 0.06758 0.00000 Uiso 0.13
C1c C 0.00000 0.01190 -0.08584 0.00000 Uiso 0.13
F1c F 0.17059 0.04331 0.15246 0.00000 Uiso 0.13
Cl1c Cl 0.00000 -0.18187 0.13072 0.00000 Uiso 0.13

loop_
_geom_bond_atom_site_label_1
_geom_bond_atom_site_label_2
_geom_bond_distance
_geom_bond_site_symmetry_2
_ccdc_geom_bond_type
F1b C1b 1.345 4 S
F1c C1c 1.345 4 S
Cl3 C1 1.774 . S
F3 C1 1.345 . S
Cl2 C1 1.774 . S
F2 C1 1.345 . S
Cl1 C1 1.774 . S
F1 C1 1.345 . S
C1 F1 1.345 4 S
C1 Cl1 1.774 4 S
C1 F3 1.345 4 S
C1 Cl3 1.774 4 S
C1 F2 1.345 4 S
C1 Cl2 1.774 4 S
C1 C1 1.517 5 S
Cl1b C1b 1.773 . S
C1b C1b 1.516 4 S
C1b F1b 1.345 5 S
C1b F1b 1.345 4 S
C1c C1c 1.516 4 S
C1c Cl1c 1.773 4 S
C1c F1c 1.345 4 S
C1c F1c 1.345 5 S
Cl1c C1c 1.773 4 S
